data_4020495
loop_
_publ_author_name
'Arnaud Sala\"un'
'Michel Potel'
'Thierry Roisnel'
'Philippe Gall'
'Philippe Le Grel'

_journal_name_full 'Journal of Organic Chemistry'
_journal_page_first 6499
_journal_page_last 6502
_journal_paper_doi 10.1021/jo050938g
_journal_volume 70
_journal_year 2005
_chemical_formula_moiety 'C41 H50 N8 O7 , H2 O1'
_chemical_formula_sum 'C41 H52 N8 O8'
_chemical_formula_weight 784.91
_space_group_IT_number 2
_space_group_name_Hall '-P 1'
_space_group_name_H-M_alt 'P -1'
_symmetry_cell_setting triclinic
_symmetry_Int_Tables_number 2
_symmetry_space_group_name_Hall '-P 1'
_symmetry_space_group_name_H-M 'P -1'
_cell_angle_alpha 106.925(3)
_cell_angle_beta 101.196(3)
_cell_angle_gamma 96.105(3)
_cell_formula_units_Z 2
_cell_length_a 9.3100(6)
_cell_length_b 13.8731(3)
_cell_length_c 17.3108(12)
_cell_measurement_temperature 100(2)
_cell_measurement_wavelength 0.71073
_cell_volume 2066.4(2)
_diffrn_ambient_temperature 100(2)
_exptl_crystal_density_diffrn 1.261
_cod_database_code 4020495

loop_
_symmetry_equiv_pos_as_xyz
'x, y, z'
'-x, -y, -z'

loop_
_atom_site_label
_atom_site_type_symbol
_atom_site_fract_x
_atom_site_fract_y
_atom_site_fract_z
_atom_site_U_iso_or_equiv
_atom_site_adp_type
_atom_site_occupancy
_atom_site_symmetry_multiplicity
_atom_site_calc_flag
_atom_site_refinement_flags
_atom_site_disorder_assembly
_atom_site_disorder_group
O1 O -0.1521(3) 0.1172(2) 0.67023(15) 0.0473(6) Uani 1 1 d . . .
O2 O -0.1699(3) -0.0236(2) 0.56679(15) 0.0653(8) Uani 1 1 d . . .
O3 O 0.0146(3) 0.23502(17) 0.82177(13) 0.0404(6) Uani 1 1 d . . .
O4 O 0.2335(2) -0.08535(15) 0.74134(12) 0.0324(5) Uani 1 1 d . . .
O5 O -0.2025(2) -0.02260(16) 0.84765(12) 0.0348(5) Uani 1 1 d . . .
O6 O -0.4622(2) -0.32027(15) 0.58974(12) 0.0333(5) Uani 1 1 d . . .
O7 O -0.6542(2) -0.34489(15) 0.65022(12) 0.0316(5) Uani 1 1 d . . .
N1 N 0.1504(3) 0.16479(19) 0.69416(15) 0.0343(6) Uani 1 1 d . . .
N2 N 0.1680(3) 0.1326(2) 0.76535(15) 0.0328(6) Uani 1 1 d . . .
N3 N 0.2098(3) 0.04989(18) 0.88731(14) 0.0286(6) Uani 1 1 d . . .
N4 N 0.1051(3) -0.04031(19) 0.84126(15) 0.0278(6) Uani 1 1 d . . .
N5 N -0.1128(3) -0.20049(18) 0.76739(14) 0.0279(6) Uani 1 1 d . . .
N6 N -0.2065(3) -0.14730(19) 0.72733(15) 0.0282(6) Uani 1 1 d . . .
N7 N -0.4635(3) -0.11403(18) 0.64863(15) 0.0319(6) Uani 1 1 d . . .
N8 N -0.5468(3) -0.18818(19) 0.67210(15) 0.0299(6) Uani 1 1 d . . .
C1 C -0.0924(4) 0.0538(3) 0.6176(2) 0.0467(9) Uani 1 1 d . . .
C2 C 0.0685(4) 0.0804(3) 0.62071(19) 0.0419(9) Uani 1 1 d . . .
H2A H 0.1151 0.0192 0.619 0.05 Uiso 1 1 calc R . .
H2B H 0.0777 0.0988 0.5705 0.05 Uiso 1 1 calc R . .
C3 C 0.2983(4) 0.2034(3) 0.6841(2) 0.0394(8) Uani 1 1 d . . .
H3A H 0.2841 0.2277 0.6352 0.047 Uiso 1 1 calc R . .
H3B H 0.3545 0.1462 0.6729 0.047 Uiso 1 1 calc R . .
C4 C 0.3883(4) 0.2887(3) 0.7586(2) 0.0402(8) Uani 1 1 d . . .
C5 C 0.3267(5) 0.3702(3) 0.7986(2) 0.0492(9) Uani 1 1 d . . .
H5 H 0.2237 0.3708 0.7809 0.059 Uiso 1 1 calc R . .
C6 C 0.4149(6) 0.4507(3) 0.8645(3) 0.0692(13) Uani 1 1 d . . .
H6A H 0.3717 0.5058 0.8921 0.083 Uiso 1 1 calc R . .
C7 C 0.5650(7) 0.4514(4) 0.8901(3) 0.0798(16) Uani 1 1 d . . .
H7 H 0.6252 0.5078 0.9343 0.096 Uiso 1 1 calc R . .
C8 C 0.6272(5) 0.3710(4) 0.8520(3) 0.0763(15) Uani 1 1 d . . .
H8A H 0.7302 0.3711 0.8702 0.092 Uiso 1 1 calc R . .
C9 C 0.5398(5) 0.2896(3) 0.7869(3) 0.0594(11) Uani 1 1 d . . .
H9 H 0.5833 0.2335 0.7612 0.071 Uiso 1 1 calc R . .
C10 C 0.0999(4) 0.1733(2) 0.82548(18) 0.0325(7) Uani 1 1 d . . .
C11 C 0.1351(4) 0.1388(2) 0.90122(17) 0.0314(7) Uani 1 1 d . . .
H11A H 0.1993 0.196 0.948 0.038 Uiso 1 1 calc R . .
H11B H 0.0415 0.1217 0.9172 0.038 Uiso 1 1 calc R . .
C12 C 0.2901(3) 0.0368(2) 0.96487(18) 0.0341(8) Uani 1 1 d . . .
H12A H 0.3226 -0.0306 0.9521 0.041 Uiso 1 1 calc R . .
H12B H 0.2225 0.0383 1.0027 0.041 Uiso 1 1 calc R . .
C13 C 0.4247(4) 0.1211(2) 1.00742(18) 0.0329(7) Uani 1 1 d . . .
C14 C 0.5223(4) 0.1470(3) 0.9624(2) 0.0469(9) Uani 1 1 d . . .
H14 H 0.5018 0.1151 0.904 0.056 Uiso 1 1 calc R . .
C15 C 0.6487(4) 0.2191(3) 1.0027(2) 0.0501(10) Uani 1 1 d . . .
H15 H 0.7154 0.2364 0.9717 0.06 Uiso 1 1 calc R . .
C16 C 0.6798(4) 0.2667(3) 1.0875(2) 0.0425(8) Uani 1 1 d . . .
H16 H 0.7669 0.3166 1.1148 0.051 Uiso 1 1 calc R . .
C17 C 0.5836(4) 0.2411(3) 1.1322(2) 0.0429(9) Uani 1 1 d . . .
H17 H 0.6043 0.2735 1.1906 0.051 Uiso 1 1 calc R . .
C18 C 0.4573(4) 0.1688(2) 1.09263(19) 0.0376(8) Uani 1 1 d . . .
H18 H 0.3917 0.1514 1.1241 0.045 Uiso 1 1 calc R . .
C19 C 0.1303(3) -0.1042(2) 0.77298(17) 0.0277(7) Uani 1 1 d . . .
C20 C 0.0234(3) -0.2046(2) 0.73660(18) 0.0296(7) Uani 1 1 d . . .
H20A H -0.0033 -0.2227 0.6753 0.036 Uiso 1 1 calc R . .
H20B H 0.0729 -0.259 0.7507 0.036 Uiso 1 1 calc R . .
C21 C -0.1970(3) -0.3030(2) 0.75542(18) 0.0312(7) Uani 1 1 d . . .
H21A H -0.2105 -0.3465 0.697 0.037 Uiso 1 1 calc R . .
H21B H -0.2968 -0.2955 0.7658 0.037 Uiso 1 1 calc R . .
C22 C -0.1195(3) -0.3549(2) 0.81222(18) 0.0302(7) Uani 1 1 d . . .
C23 C -0.0851(4) -0.3092(3) 0.89782(19) 0.0394(8) Uani 1 1 d . . .
H23 H -0.1072 -0.2431 0.9209 0.047 Uiso 1 1 calc R . .
C24 C -0.0187(4) -0.3593(3) 0.9498(2) 0.0452(9) Uani 1 1 d . . .
H24 H 0.0028 -0.3281 1.0084 0.054 Uiso 1 1 calc R . .
C25 C 0.0161(4) -0.4548(3) 0.9164(2) 0.0458(9) Uani 1 1 d . . .
H25 H 0.0653 -0.4881 0.952 0.055 Uiso 1 1 calc R . .
C26 C -0.0204(4) -0.5017(3) 0.8315(2) 0.0426(8) Uani 1 1 d . . .
H26 H 0.0008 -0.5681 0.8085 0.051 Uiso 1 1 calc R . .
C27 C -0.0879(4) -0.4515(2) 0.7799(2) 0.0365(8) Uani 1 1 d . . .
H27 H -0.113 -0.4839 0.7214 0.044 Uiso 1 1 calc R . .
C28 C -0.2560(3) -0.0669(2) 0.77313(19) 0.0294(7) Uani 1 1 d . . .
C29 C -0.3815(3) -0.0323(2) 0.72427(19) 0.0344(7) Uani 1 1 d . . .
H29A H -0.4508 -0.0089 0.7597 0.041 Uiso 1 1 calc R . .
H29B H -0.3404 0.0265 0.709 0.041 Uiso 1 1 calc R . .
C30 C -0.5605(4) -0.0734(2) 0.5923(2) 0.0379(8) Uani 1 1 d . . .
H30A H -0.4982 -0.0312 0.5697 0.045 Uiso 1 1 calc R . .
H30B H -0.6194 -0.0286 0.6241 0.045 Uiso 1 1 calc R . .
C31 C -0.6654(4) -0.1578(2) 0.52086(19) 0.0340(7) Uani 1 1 d . . .
C32 C -0.8122(4) -0.1852(2) 0.52474(19) 0.0352(8) Uani 1 1 d . . .
H32 H -0.8453 -0.1501 0.5721 0.042 Uiso 1 1 calc R . .
C33 C -0.9095(4) -0.2623(2) 0.46102(19) 0.0385(8) Uani 1 1 d . . .
H33 H -1.0093 -0.2795 0.4641 0.046 Uiso 1 1 calc R . .
C34 C -0.8614(4) -0.3139(3) 0.3933(2) 0.0412(8) Uani 1 1 d . . .
H34 H -0.9285 -0.3668 0.3492 0.049 Uiso 1 1 calc R . .
C35 C -0.7161(4) -0.2901(3) 0.3883(2) 0.0427(9) Uani 1 1 d . . .
H35 H -0.6832 -0.327 0.3414 0.051 Uiso 1 1 calc R . .
C36 C -0.6186(4) -0.2118(3) 0.4522(2) 0.0437(9) Uani 1 1 d . . .
H36 H -0.5189 -0.1952 0.4487 0.052 Uiso 1 1 calc R . .
C37 C -0.5465(3) -0.2880(2) 0.63182(18) 0.0298(7) Uani 1 1 d . . .
C38 C -0.6831(4) -0.4583(2) 0.61410(19) 0.0337(7) Uani 1 1 d . . .
C39 C -0.5485(4) -0.5017(3) 0.6446(2) 0.0421(8) Uani 1 1 d . . .
H39A H -0.5224 -0.4786 0.7055 0.063 Uiso 1 1 calc R . .
H39B H -0.4645 -0.4779 0.6245 0.063 Uiso 1 1 calc R . .
H39C H -0.5715 -0.5766 0.6236 0.063 Uiso 1 1 calc R . .
C40 C -0.8106(4) -0.4867(3) 0.6510(2) 0.0455(9) Uani 1 1 d . . .
H40A H -0.7764 -0.4658 0.7117 0.068 Uiso 1 1 calc R . .
H40B H -0.8449 -0.5609 0.629 0.068 Uiso 1 1 calc R . .
H40C H -0.8927 -0.4517 0.6362 0.068 Uiso 1 1 calc R . .
C41 C -0.7321(4) -0.4896(3) 0.52045(19) 0.0419(8) Uani 1 1 d . . .
H41A H -0.8192 -0.4593 0.5048 0.063 Uiso 1 1 calc R . .
H41B H -0.7579 -0.5643 0.4974 0.063 Uiso 1 1 calc R . .
H41C H -0.6511 -0.4655 0.4984 0.063 Uiso 1 1 calc R . .
O8 O -0.2404(3) -0.2402(2) 0.52108(16) 0.0576(7) Uani 1 1 d . . .
H1 H -0.072(5) 0.172(3) 0.714(3) 0.086 Uiso 1 1 d . . .
H2 H 0.221(5) 0.085(3) 0.770(2) 0.069 Uiso 1 1 d . . .
H4 H 0.030(5) -0.050(3) 0.859(2) 0.069 Uiso 1 1 d . . .
H6 H -0.256(4) -0.178(3) 0.672(2) 0.069 Uiso 1 1 d . . .
H8 H -0.623(5) -0.165(3) 0.692(2) 0.069 Uiso 1 1 d . . .
H81 H -0.214(5) -0.145(3) 0.548(2) 0.086 Uiso 1 1 d . . .
H82 H -0.350(5) -0.267(3) 0.544(2) 0.086 Uiso 1 1 d . . .

loop_
_atom_site_aniso_label
_atom_site_aniso_U_11
_atom_site_aniso_U_22
_atom_site_aniso_U_33
_atom_site_aniso_U_23
_atom_site_aniso_U_13
_atom_site_aniso_U_12
O1 0.0449(16) 0.0544(16) 0.0448(14) 0.0236(13) 0.0078(12) 0.0003(13)
O2 0.084(2) 0.0529(17) 0.0458(15) 0.0187(14) -0.0021(14) -0.0200(16)
O3 0.0459(15) 0.0399(13) 0.0415(13) 0.0158(11) 0.0150(11) 0.0167(12)
O4 0.0313(12) 0.0337(12) 0.0359(12) 0.0118(10) 0.0151(10) 0.0065(10)
O5 0.0332(13) 0.0369(13) 0.0309(12) 0.0050(10) 0.0106(10) 0.0027(10)
O6 0.0357(13) 0.0346(12) 0.0340(12) 0.0110(10) 0.0167(10) 0.0092(10)
O7 0.0343(13) 0.0287(12) 0.0310(11) 0.0063(9) 0.0129(9) 0.0015(10)
N1 0.0415(17) 0.0374(16) 0.0274(13) 0.0156(12) 0.0080(12) 0.0063(13)
N2 0.0384(17) 0.0356(16) 0.0285(14) 0.0142(12) 0.0109(12) 0.0080(13)
N3 0.0272(14) 0.0312(15) 0.0243(13) 0.0075(11) 0.0036(11) 0.0004(12)
N4 0.0257(15) 0.0304(14) 0.0252(13) 0.0073(11) 0.0060(11) 0.0001(12)
N5 0.0235(14) 0.0311(14) 0.0304(13) 0.0116(11) 0.0065(11) 0.0045(11)
N6 0.0262(14) 0.0319(15) 0.0262(13) 0.0087(12) 0.0049(11) 0.0078(12)
N7 0.0294(15) 0.0280(14) 0.0393(15) 0.0135(12) 0.0080(12) 0.0024(11)
N8 0.0272(15) 0.0284(15) 0.0356(14) 0.0095(12) 0.0128(12) 0.0034(12)
C1 0.060(3) 0.045(2) 0.0355(19) 0.0203(18) 0.0046(19) -0.001(2)
C2 0.056(2) 0.039(2) 0.0316(18) 0.0140(16) 0.0091(16) 0.0092(17)
C3 0.044(2) 0.041(2) 0.0416(19) 0.0185(16) 0.0206(16) 0.0106(16)
C4 0.047(2) 0.042(2) 0.0381(19) 0.0221(16) 0.0130(17) 0.0021(17)
C5 0.059(3) 0.044(2) 0.047(2) 0.0201(18) 0.0126(19) 0.0011(19)
C6 0.100(4) 0.049(3) 0.053(3) 0.012(2) 0.021(3) -0.006(3)
C7 0.089(4) 0.080(4) 0.053(3) 0.025(3) -0.001(3) -0.035(3)
C8 0.050(3) 0.107(4) 0.068(3) 0.046(3) -0.002(2) -0.023(3)
C9 0.051(3) 0.080(3) 0.070(3) 0.050(2) 0.023(2) 0.014(2)
C10 0.0330(19) 0.0320(18) 0.0306(17) 0.0101(14) 0.0056(14) 0.0013(15)
C11 0.0353(18) 0.0330(18) 0.0247(15) 0.0074(13) 0.0091(14) 0.0026(14)
C12 0.0335(19) 0.0417(19) 0.0278(16) 0.0159(15) 0.0034(14) 0.0032(15)
C13 0.0363(19) 0.0327(18) 0.0282(16) 0.0117(14) 0.0040(14) 0.0009(14)
C14 0.050(2) 0.058(2) 0.0268(17) 0.0134(16) 0.0035(16) -0.0064(19)
C15 0.047(2) 0.061(2) 0.038(2) 0.0202(18) 0.0068(17) -0.0121(19)
C16 0.043(2) 0.042(2) 0.0374(19) 0.0147(16) 0.0006(16) -0.0041(16)
C17 0.047(2) 0.043(2) 0.0304(17) 0.0050(15) 0.0057(16) -0.0016(17)
C18 0.039(2) 0.042(2) 0.0316(17) 0.0117(15) 0.0111(15) 0.0028(16)
C19 0.0288(17) 0.0285(17) 0.0270(16) 0.0112(13) 0.0050(13) 0.0061(13)
C20 0.0279(17) 0.0313(17) 0.0298(16) 0.0092(13) 0.0074(13) 0.0064(14)
C21 0.0295(18) 0.0302(17) 0.0300(16) 0.0060(13) 0.0065(13) -0.0003(14)
C22 0.0284(17) 0.0284(17) 0.0343(17) 0.0111(14) 0.0099(14) -0.0013(14)
C23 0.042(2) 0.040(2) 0.0375(19) 0.0131(16) 0.0135(16) 0.0058(16)
C24 0.052(2) 0.052(2) 0.0348(18) 0.0173(17) 0.0135(17) 0.0071(19)
C25 0.048(2) 0.051(2) 0.052(2) 0.0326(19) 0.0152(18) 0.0111(18)
C26 0.047(2) 0.0368(19) 0.052(2) 0.0193(17) 0.0215(18) 0.0100(17)
C27 0.037(2) 0.0358(19) 0.0387(18) 0.0121(15) 0.0157(15) 0.0047(15)
C28 0.0262(17) 0.0306(17) 0.0333(17) 0.0095(14) 0.0133(14) 0.0028(14)
C29 0.0305(18) 0.0290(18) 0.0437(19) 0.0105(15) 0.0102(15) 0.0055(14)
C30 0.0343(19) 0.0359(19) 0.046(2) 0.0188(16) 0.0071(16) 0.0075(15)
C31 0.0344(19) 0.0351(18) 0.0361(18) 0.0159(15) 0.0069(15) 0.0107(15)
C32 0.036(2) 0.0352(18) 0.0352(18) 0.0108(15) 0.0087(15) 0.0092(15)
C33 0.038(2) 0.0381(19) 0.0393(19) 0.0122(16) 0.0083(16) 0.0065(16)
C34 0.045(2) 0.040(2) 0.0395(19) 0.0116(16) 0.0110(16) 0.0107(17)
C35 0.049(2) 0.049(2) 0.0305(18) 0.0114(16) 0.0104(16) 0.0150(18)
C36 0.040(2) 0.053(2) 0.047(2) 0.0251(18) 0.0156(17) 0.0146(18)
C37 0.0284(18) 0.0367(19) 0.0260(16) 0.0117(14) 0.0076(14) 0.0056(14)
C38 0.039(2) 0.0252(17) 0.0341(17) 0.0054(14) 0.0102(15) 0.0009(14)
C39 0.045(2) 0.0352(19) 0.049(2) 0.0166(16) 0.0130(17) 0.0051(16)
C40 0.044(2) 0.039(2) 0.052(2) 0.0128(17) 0.0170(17) -0.0040(17)
C41 0.045(2) 0.038(2) 0.0346(18) 0.0039(15) 0.0074(16) 0.0019(16)
O8 0.0578(18) 0.0545(17) 0.0620(17) 0.0147(14) 0.0252(14) 0.0065(14)

loop_
_geom_bond_atom_site_label_1
_geom_bond_atom_site_label_2
_geom_bond_distance
_geom_bond_site_symmetry_2
_geom_bond_publ_flag
O1 C1 1.322(4) . ?
O1 H1 1.01(5) . ?
O2 C1 1.219(4) . ?
O3 C10 1.236(4) . ?
O4 C19 1.235(3) . ?
O5 C28 1.231(3) . ?
O6 C37 1.206(3) . ?
O7 C37 1.354(4) . ?
O7 C38 1.487(3) . ?
N1 N2 1.415(3) . ?
N1 C2 1.461(4) . ?
N1 C3 1.484(4) . ?
N2 C10 1.339(4) . ?
N2 H2 0.88(4) . ?
N3 N4 1.417(3) . ?
N3 C11 1.462(4) . ?
N3 C12 1.475(4) . ?
N4 C19 1.334(4) . ?
N4 H4 0.83(4) . ?
N5 N6 1.410(3) . ?
N5 C20 1.468(4) . ?
N5 C21 1.486(4) . ?
N6 C28 1.349(4) . ?
N6 H6 0.93(4) . ?
N7 N8 1.422(3) . ?
N7 C29 1.465(4) . ?
N7 C30 1.474(4) . ?
N8 C37 1.358(4) . ?
N8 H8 0.90(4) . ?
C1 C2 1.490(5) . ?
C2 H2A 0.99 . ?
C2 H2B 0.99 . ?
C3 C4 1.499(5) . ?
C3 H3A 0.99 . ?
C3 H3B 0.99 . ?
C4 C5 1.386(5) . ?
C4 C9 1.398(5) . ?
C5 C6 1.386(5) . ?
C5 H5 0.95 . ?
C6 C7 1.379(7) . ?
C6 H6A 0.95 . ?
C7 C8 1.368(7) . ?
C7 H7 0.95 . ?
C8 C9 1.384(6) . ?
C8 H8A 0.95 . ?
C9 H9 0.95 . ?
C10 C11 1.512(4) . ?
C11 H11A 0.99 . ?
C11 H11B 0.99 . ?
C12 C13 1.520(4) . ?
C12 H12A 0.99 . ?
C12 H12B 0.99 . ?
C13 C18 1.386(4) . ?
C13 C14 1.389(4) . ?
C14 C15 1.377(5) . ?
C14 H14 0.95 . ?
C15 C16 1.381(5) . ?
C15 H15 0.95 . ?
C16 C17 1.373(5) . ?
C16 H16 0.95 . ?
C17 C18 1.376(5) . ?
C17 H17 0.95 . ?
C18 H18 0.95 . ?
C19 C20 1.509(4) . ?
C20 H20A 0.99 . ?
C20 H20B 0.99 . ?
C21 C22 1.501(4) . ?
C21 H21A 0.99 . ?
C21 H21B 0.99 . ?
C22 C27 1.380(4) . ?
C22 C23 1.388(4) . ?
C23 C24 1.383(5) . ?
C23 H23 0.95 . ?
C24 C25 1.383(5) . ?
C24 H24 0.95 . ?
C25 C26 1.379(5) . ?
C25 H25 0.95 . ?
C26 C27 1.385(5) . ?
C26 H26 0.95 . ?
C27 H27 0.95 . ?
C28 C29 1.511(4) . ?
C29 H29A 0.99 . ?
C29 H29B 0.99 . ?
C30 C31 1.516(4) . ?
C30 H30A 0.99 . ?
C30 H30B 0.99 . ?
C31 C36 1.384(4) . ?
C31 C32 1.399(4) . ?
C32 C33 1.379(4) . ?
C32 H32 0.95 . ?
C33 C34 1.368(4) . ?
C33 H33 0.95 . ?
C34 C35 1.384(5) . ?
C34 H34 0.95 . ?
C35 C36 1.388(5) . ?
C35 H35 0.95 . ?
C36 H36 0.95 . ?
C38 C41 1.512(4) . ?
C38 C39 1.517(5) . ?
C38 C40 1.522(4) . ?
C39 H39A 0.98 . ?
C39 H39B 0.98 . ?
C39 H39C 0.98 . ?
C40 H40A 0.98 . ?
C40 H40B 0.98 . ?
C40 H40C 0.98 . ?
C41 H41A 0.98 . ?
C41 H41B 0.98 . ?
C41 H41C 0.98 . ?
O8 H81 1.24(5) . ?
O8 H82 1.22(4) . ?

loop_
_cod_related_entry_id
_cod_related_entry_database
_cod_related_entry_code
1 ChemSpider 21154849
